data_7106892
loop_
_publ_author_name
and
'Dan A. Smith'
'Oleg V. Ozerov'

_publ_section_title
;
 Early-Late Heterobimetallic Rh-Ti and Rh-Zr Complexes via Addition of
 Early Metal Chlorides to Mono- and Divalent Rhodium
;
_journal_name_full Chem.Commun.
_journal_page_first 10779
_journal_paper_doi 10.1039/c1cc14373e
_journal_volume 47
_journal_year 2011
_chemical_formula_moiety 'C27 H42 Cl6 N P2 Rh Zr, C H2 Cl2'
_chemical_formula_sum 'C28 H44 Cl8 N P2 Rh Zr'
_chemical_formula_weight 934.31
_chemical_name_systematic
;
?
;
_space_group_IT_number 14
_symmetry_cell_setting monoclinic
_symmetry_space_group_name_Hall '-P 2ybc'
_symmetry_space_group_name_H-M 'P 1 21/c 1'
_atom_sites_solution_hydrogens geom
_atom_sites_solution_primary direct
_atom_sites_solution_secondary difmap
_audit_creation_method SHELXL-97
_cell_angle_alpha 90.00
_cell_angle_beta 124.232(10)
_cell_angle_gamma 90.00
_cell_formula_units_Z 4
_cell_length_a 16.074(3)
_cell_length_b 13.947(2)
_cell_length_c 20.445(3)
_cell_measurement_reflns_used 9948
_cell_measurement_temperature 110(2)
_cell_measurement_theta_max 27.42
_cell_measurement_theta_min 2.41
_cell_volume 3789.4(11)
_computing_structure_refinement 'SHELXL-97 (Sheldrick, 1997)'
_computing_structure_solution 'SHELXS-97 (Sheldrick, 1990)'
_diffrn_ambient_temperature 110(2)
_diffrn_measured_fraction_theta_full 0.994
_diffrn_measured_fraction_theta_max 0.994
_diffrn_measurement_device_type 'CCD area detector'
_diffrn_measurement_method 'phi and omega scans'
_diffrn_radiation_monochromator graphite
_diffrn_radiation_source 'fine-focus sealed tube'
_diffrn_radiation_type MoK\a
_diffrn_radiation_wavelength 0.71073
_diffrn_reflns_av_R_equivalents 0.0344
_diffrn_reflns_av_sigmaI/netI 0.0324
_diffrn_reflns_limit_h_max 20
_diffrn_reflns_limit_h_min -20
_diffrn_reflns_limit_k_max 17
_diffrn_reflns_limit_k_min -18
_diffrn_reflns_limit_l_max 26
_diffrn_reflns_limit_l_min -26
_diffrn_reflns_number 29989
_diffrn_reflns_theta_full 27.43
_diffrn_reflns_theta_max 27.43
_diffrn_reflns_theta_min 2.41
_exptl_absorpt_coefficient_mu 1.380
_exptl_absorpt_correction_T_max 0.7456
_exptl_absorpt_correction_T_min 0.6393
_exptl_absorpt_correction_type multi-scan
_exptl_absorpt_process_details SADABS
_exptl_crystal_colour purple
_exptl_crystal_density_diffrn 1.638
_exptl_crystal_density_method 'not measured'
_exptl_crystal_description block
_exptl_crystal_F_000 1880
_exptl_crystal_size_max 0.43
_exptl_crystal_size_mid 0.19
_exptl_crystal_size_min 0.10
_refine_diff_density_max 1.081
_refine_diff_density_min -1.199
_refine_diff_density_rms 0.098
_refine_ls_extinction_method none
_refine_ls_goodness_of_fit_ref 1.027
_refine_ls_hydrogen_treatment mixed
_refine_ls_matrix_type full
_refine_ls_number_parameters 388
_refine_ls_number_reflns 8590
_refine_ls_number_restraints 0
_refine_ls_restrained_S_all 1.027
_refine_ls_R_factor_all 0.0400
_refine_ls_R_factor_gt 0.0307
_refine_ls_shift/su_max 0.002
_refine_ls_shift/su_mean 0.000
_refine_ls_structure_factor_coef Fsqd
_refine_ls_weighting_details 'calc w=1/[\s^2^(Fo^2^)+(0.0432P)^2^+4.5623P] where P=(Fo^2^+2Fc^2^)/3'
_refine_ls_weighting_scheme calc
_refine_ls_wR_factor_gt 0.0803
_refine_ls_wR_factor_ref 0.0864
_reflns_number_gt 7205
_reflns_number_total 8590
_reflns_threshold_expression >2sigma(I)
_cod_data_source_file c1cc14373e.txt
_cod_data_source_block 1
_cod_original_sg_symbol_H-M P2(1)/c
_cod_database_code 7106892

loop_
_symmetry_equiv_pos_as_xyz
'x, y, z'
'-x, y+1/2, -z+1/2'
'-x, -y, -z'
'x, -y-1/2, z-1/2'

loop_
_atom_site_label
_atom_site_type_symbol
_atom_site_fract_x
_atom_site_fract_y
_atom_site_fract_z
_atom_site_U_iso_or_equiv
_atom_site_adp_type
_atom_site_occupancy
_atom_site_symmetry_multiplicity
_atom_site_calc_flag
_atom_site_refinement_flags
Rh1 Rh 0.781755(15) 1.004470(15) 0.498318(12) 0.01502(6) Uani 1 1 d .
Zr1 Zr 0.83418(2) 1.230801(19) 0.496160(16) 0.01868(7) Uani 1 1 d .
Cl1 Cl 0.90102(5) 1.11900(5) 0.61315(4) 0.02199(14) Uani 1 1 d .
Cl2 Cl 0.86216(5) 1.07839(5) 0.44049(4) 0.02031(14) Uani 1 1 d .
Cl3 Cl 0.67056(5) 1.15010(5) 0.45640(4) 0.02087(14) Uani 1 1 d .
Cl4 Cl 0.99601(6) 1.28068(5) 0.52963(5) 0.02811(16) Uani 1 1 d .
Cl5 Cl 0.73705(6) 1.30801(6) 0.36925(4) 0.02888(16) Uani 1 1 d .
Cl6 Cl 0.81843(6) 1.35842(5) 0.56707(4) 0.02841(16) Uani 1 1 d .
P1 P 0.90669(5) 0.84885(5) 0.63994(4) 0.01618(14) Uani 1 1 d .
P2 P 0.66981(5) 0.91515(5) 0.39338(4) 0.01694(14) Uani 1 1 d .
N1 N 0.71500(17) 0.94725(17) 0.54719(14) 0.0179(5) Uani 1 1 d .
C1 C 0.6250(2) 1.0559(2) 0.27582(19) 0.0283(7) Uani 1 1 d .
H1A H 0.6453 1.1085 0.3120 0.042 Uiso 1 1 calc R
H1B H 0.5759 1.0775 0.2230 0.042 Uiso 1 1 calc R
H1C H 0.6825 1.0311 0.2784 0.042 Uiso 1 1 calc R
C2 C 0.5793(2) 0.9769(2) 0.29814(17) 0.0222(6) Uani 1 1 d .
H2 H 0.5549 0.9277 0.2570 0.027 Uiso 1 1 calc R
C3 C 0.4858(2) 1.0155(2) 0.2921(2) 0.0310(7) Uani 1 1 d .
H3A H 0.4387 1.0395 0.2397 0.047 Uiso 1 1 calc R
H3B H 0.5051 1.0664 0.3297 0.047 Uiso 1 1 calc R
H3C H 0.4550 0.9648 0.3032 0.047 Uiso 1 1 calc R
C4 C 0.7840(2) 0.8534(2) 0.3358(2) 0.0306(7) Uani 1 1 d .
H4A H 0.7390 0.8809 0.2843 0.046 Uiso 1 1 calc R
H4B H 0.8203 0.8013 0.3322 0.046 Uiso 1 1 calc R
H4C H 0.8307 0.9015 0.3710 0.046 Uiso 1 1 calc R
C5 C 0.7238(2) 0.8163(2) 0.36746(18) 0.0232(6) Uani 1 1 d .
H5 H 0.7721 0.7833 0.4172 0.028 Uiso 1 1 calc R
C6 C 0.6479(3) 0.7402(2) 0.3120(2) 0.0346(8) Uani 1 1 d .
H6A H 0.6820 0.6913 0.3026 0.052 Uiso 1 1 calc R
H6B H 0.5973 0.7695 0.2627 0.052 Uiso 1 1 calc R
H6C H 0.6167 0.7120 0.3359 0.052 Uiso 1 1 calc R
C7 C 0.5977(2) 0.8642(2) 0.42684(17) 0.0186(5) Uani 1 1 d .
C8 C 0.5110(2) 0.8076(2) 0.38085(17) 0.0207(6) Uani 1 1 d .
H8 H 0.4886 0.7932 0.3290 0.025 Uiso 1 1 calc R
C9 C 0.4583(2) 0.7729(2) 0.41053(18) 0.0217(6) Uani 1 1 d .
C10 C 0.3637(2) 0.7137(2) 0.3612(2) 0.0294(7) Uani 1 1 d .
H10A H 0.3790 0.6473 0.3756 0.044 Uiso 1 1 calc R
H10B H 0.3376 0.7213 0.3062 0.044 Uiso 1 1 calc R
H10C H 0.3143 0.7348 0.3705 0.044 Uiso 1 1 calc R
C11 C 0.4960(2) 0.7947(2) 0.48952(18) 0.0219(6) Uani 1 1 d .
H11 H 0.4628 0.7704 0.5113 0.026 Uiso 1 1 calc R
C12 C 0.5801(2) 0.8504(2) 0.53623(17) 0.0205(6) Uani 1 1 d .
H12 H 0.6027 0.8626 0.5885 0.025 Uiso 1 1 calc R
C13 C 0.6323(2) 0.88937(19) 0.50506(16) 0.0164(5) Uani 1 1 d .
C14 C 0.7618(2) 0.9629(2) 0.62943(16) 0.0173(5) Uani 1 1 d .
C15 C 0.7175(2) 1.0177(2) 0.65850(17) 0.0206(6) Uani 1 1 d .
H15 H 0.6549 1.0457 0.6238 0.025 Uiso 1 1 calc R
C16 C 0.7664(2) 1.0309(2) 0.73926(18) 0.0218(6) Uani 1 1 d .
H16 H 0.7354 1.0671 0.7580 0.026 Uiso 1 1 calc R
C17 C 0.8611(2) 0.99125(19) 0.79338(17) 0.0198(6) Uani 1 1 d .
C18 C 0.9125(2) 1.0059(2) 0.88134(18) 0.0248(6) Uani 1 1 d .
H18A H 0.9801 0.9817 0.9090 0.037 Uiso 1 1 calc R
H18B H 0.8761 0.9723 0.8987 0.037 Uiso 1 1 calc R
H18C H 0.9141 1.0731 0.8922 0.037 Uiso 1 1 calc R
C19 C 0.9066(2) 0.9380(2) 0.76412(16) 0.0195(6) Uani 1 1 d .
H19 H 0.9701 0.9118 0.7990 0.023 Uiso 1 1 calc R
C20 C 0.8574(2) 0.92349(19) 0.68249(16) 0.0173(5) Uani 1 1 d .
C21 C 1.0970(2) 0.9276(2) 0.73630(18) 0.0263(6) Uani 1 1 d .
H21A H 1.1019 0.9468 0.6935 0.039 Uiso 1 1 calc R
H21B H 1.1633 0.9205 0.7836 0.039 Uiso 1 1 calc R
H21C H 1.0609 0.9756 0.7445 0.039 Uiso 1 1 calc R
C22 C 1.0411(2) 0.8321(2) 0.71611(17) 0.0213(6) Uani 1 1 d .
H22 H 1.0478 0.8085 0.7640 0.026 Uiso 1 1 calc R
C23 C 1.0884(2) 0.7579(3) 0.6916(2) 0.0335(8) Uani 1 1 d .
H23A H 1.1604 0.7626 0.7257 0.050 Uiso 1 1 calc R
H23B H 1.0667 0.7695 0.6379 0.050 Uiso 1 1 calc R
H23C H 1.0679 0.6948 0.6957 0.050 Uiso 1 1 calc R
C24 C 0.8371(4) 0.6947(3) 0.6828(2) 0.0456(10) Uani 1 1 d .
H24A H 0.9049 0.6784 0.7246 0.068 Uiso 1 1 calc R
H24B H 0.7958 0.6383 0.6661 0.068 Uiso 1 1 calc R
H24C H 0.8114 0.7415 0.7017 0.068 Uiso 1 1 calc R
C25 C 0.8356(2) 0.7362(2) 0.61295(18) 0.0220(6) Uani 1 1 d .
H25 H 0.7654 0.7530 0.5728 0.026 Uiso 1 1 calc R
C26 C 0.8641(3) 0.6593(2) 0.5755(2) 0.0355(8) Uani 1 1 d .
H26A H 0.8102 0.6138 0.5478 0.053 Uiso 1 1 calc R
H26B H 0.9240 0.6269 0.6162 0.053 Uiso 1 1 calc R
H26C H 0.8760 0.6888 0.5391 0.053 Uiso 1 1 calc R
C27 C 0.8920(2) 0.9011(2) 0.55317(17) 0.0186(5) Uani 1 1 d .
Cl7 Cl 0.44169(9) 0.41189(10) 0.38981(7) 0.0699(4) Uani 1 1 d .
Cl8 Cl 0.59754(10) 0.55620(11) 0.44480(8) 0.0784(4) Uani 1 1 d .
C28 C 0.5704(4) 0.4342(4) 0.4424(3) 0.0688(14) Uani 1 1 d .
H28A H 0.5985 0.3989 0.4182 0.083 Uiso 1 1 calc R
H28B H 0.6023 0.4110 0.4961 0.083 Uiso 1 1 calc R
H27A H 0.885(2) 0.851(2) 0.5195(18) 0.012(7) Uiso 1 1 d .
H27B H 0.946(3) 0.934(2) 0.5674(19) 0.022(8) Uiso 1 1 d .

loop_
_atom_site_aniso_label
_atom_site_aniso_U_11
_atom_site_aniso_U_22
_atom_site_aniso_U_33
_atom_site_aniso_U_23
_atom_site_aniso_U_13
_atom_site_aniso_U_12
Rh1 0.01520(11) 0.01619(11) 0.01637(11) 0.00091(8) 0.01052(9) 0.00025(8)
Zr1 0.02122(14) 0.01796(14) 0.01964(14) 0.00055(10) 0.01319(12) -0.00050(10)
Cl1 0.0239(3) 0.0215(3) 0.0191(3) 0.0020(3) 0.0113(3) -0.0007(3)
Cl2 0.0239(3) 0.0203(3) 0.0245(3) -0.0008(3) 0.0183(3) -0.0022(3)
Cl3 0.0193(3) 0.0213(3) 0.0256(3) 0.0020(3) 0.0148(3) 0.0016(3)
Cl4 0.0246(3) 0.0258(4) 0.0364(4) -0.0025(3) 0.0187(3) -0.0054(3)
Cl5 0.0328(4) 0.0285(4) 0.0246(4) 0.0070(3) 0.0157(3) -0.0011(3)
Cl6 0.0330(4) 0.0261(4) 0.0264(4) -0.0041(3) 0.0168(3) 0.0027(3)
P1 0.0161(3) 0.0168(3) 0.0175(3) 0.0015(3) 0.0105(3) 0.0024(3)
P2 0.0180(3) 0.0188(3) 0.0169(3) 0.0005(3) 0.0116(3) -0.0001(3)
N1 0.0176(11) 0.0211(12) 0.0189(12) 0.0009(9) 0.0127(10) -0.0005(9)
C1 0.0322(16) 0.0287(16) 0.0236(15) 0.0044(13) 0.0155(14) -0.0014(13)
C2 0.0220(14) 0.0248(15) 0.0157(13) 0.0025(11) 0.0081(12) -0.0015(12)
C3 0.0214(15) 0.0335(18) 0.0300(17) 0.0080(14) 0.0095(14) 0.0027(13)
C4 0.0303(16) 0.0348(18) 0.0356(18) -0.0060(14) 0.0240(15) -0.0001(14)
C5 0.0248(14) 0.0223(15) 0.0253(15) -0.0013(12) 0.0159(13) 0.0026(12)
C6 0.0339(18) 0.0304(18) 0.043(2) -0.0140(15) 0.0234(17) -0.0064(14)
C7 0.0189(13) 0.0188(13) 0.0218(14) 0.0027(11) 0.0138(12) 0.0014(11)
C8 0.0190(13) 0.0217(14) 0.0198(14) -0.0011(11) 0.0099(12) -0.0006(11)
C9 0.0190(13) 0.0184(14) 0.0299(16) -0.0001(12) 0.0150(13) -0.0002(11)
C10 0.0222(15) 0.0336(17) 0.0338(17) -0.0041(14) 0.0166(14) -0.0072(13)
C11 0.0233(14) 0.0206(14) 0.0313(16) 0.0021(12) 0.0212(13) -0.0005(11)
C12 0.0211(13) 0.0221(14) 0.0224(14) 0.0004(11) 0.0148(12) -0.0002(11)
C13 0.0165(12) 0.0129(12) 0.0224(14) 0.0034(10) 0.0124(11) 0.0040(10)
C14 0.0187(13) 0.0161(13) 0.0206(14) 0.0011(10) 0.0132(12) -0.0011(10)
C15 0.0189(13) 0.0221(14) 0.0235(15) 0.0005(11) 0.0137(12) 0.0028(11)
C16 0.0254(15) 0.0205(14) 0.0264(15) -0.0019(12) 0.0188(13) 0.0021(11)
C17 0.0260(14) 0.0164(13) 0.0204(14) -0.0002(11) 0.0151(12) -0.0007(11)
C18 0.0313(16) 0.0240(15) 0.0207(15) 0.0017(12) 0.0156(13) 0.0047(13)
C19 0.0228(14) 0.0181(13) 0.0195(14) 0.0011(11) 0.0130(12) 0.0009(11)
C20 0.0196(13) 0.0170(13) 0.0201(13) 0.0027(10) 0.0140(12) 0.0032(11)
C21 0.0213(14) 0.0321(17) 0.0232(15) 0.0003(13) 0.0112(13) -0.0021(13)
C22 0.0180(13) 0.0266(15) 0.0184(13) 0.0018(11) 0.0097(12) 0.0043(11)
C23 0.0195(14) 0.043(2) 0.0314(18) -0.0071(15) 0.0101(14) 0.0075(14)
C24 0.076(3) 0.0309(19) 0.050(2) -0.0003(17) 0.048(2) -0.0136(19)
C25 0.0195(13) 0.0187(14) 0.0289(15) 0.0015(12) 0.0143(13) 0.0011(11)
C26 0.043(2) 0.0267(17) 0.049(2) -0.0077(15) 0.0332(18) -0.0057(15)
C27 0.0183(13) 0.0204(14) 0.0201(14) 0.0022(11) 0.0125(12) 0.0021(11)
Cl7 0.0565(7) 0.0810(9) 0.0571(7) 0.0296(6) 0.0229(6) -0.0029(6)
Cl8 0.0568(7) 0.0767(9) 0.0622(8) 0.0089(7) 0.0094(6) -0.0075(7)
C28 0.051(3) 0.061(3) 0.061(3) 0.013(2) 0.011(2) 0.013(2)

loop_
_atom_type_symbol
_atom_type_description
_atom_type_scat_dispersion_real
_atom_type_scat_dispersion_imag
_atom_type_scat_source
C C 0.0033 0.0016 'International Tables Vol C Tables 4.2.6.8 and 6.1.1.4'
H H 0.0000 0.0000 'International Tables Vol C Tables 4.2.6.8 and 6.1.1.4'
Cl Cl 0.1484 0.1585 'International Tables Vol C Tables 4.2.6.8 and 6.1.1.4'
N N 0.0061 0.0033 'International Tables Vol C Tables 4.2.6.8 and 6.1.1.4'
P P 0.1023 0.0942 'International Tables Vol C Tables 4.2.6.8 and 6.1.1.4'
Rh Rh -1.1178 0.9187 'International Tables Vol C Tables 4.2.6.8 and 6.1.1.4'
Zr Zr -2.9673 0.5597 'International Tables Vol C Tables 4.2.6.8 and 6.1.1.4'

loop_
_geom_angle_atom_site_label_1
_geom_angle_atom_site_label_2
_geom_angle_atom_site_label_3
_geom_angle
N1 Rh1 C27 89.30(10)
N1 Rh1 P2 83.64(7)
C27 Rh1 P2 96.51(9)
N1 Rh1 Cl2 178.29(7)
C27 Rh1 Cl2 91.83(8)
P2 Rh1 Cl2 97.51(3)
N1 Rh1 Cl3 90.82(7)
C27 Rh1 Cl3 168.35(9)
P2 Rh1 Cl3 95.08(3)
Cl2 Rh1 Cl3 87.82(3)
N1 Rh1 Cl1 97.19(7)
C27 Rh1 Cl1 88.09(9)
P2 Rh1 Cl1 175.34(3)
Cl2 Rh1 Cl1 81.56(3)
Cl3 Rh1 Cl1 80.34(3)
N1 Rh1 Zr1 127.34(7)
C27 Rh1 Zr1 122.22(9)
P2 Rh1 Zr1 126.56(2)
Cl2 Rh1 Zr1 50.954(17)
Cl3 Rh1 Zr1 49.91(2)
Cl1 Rh1 Zr1 49.538(17)
Cl4 Zr1 Cl6 94.53(3)
Cl4 Zr1 Cl5 96.90(3)
Cl6 Zr1 Cl5 95.44(3)
Cl4 Zr1 Cl1 95.37(3)
Cl6 Zr1 Cl1 91.09(3)
Cl5 Zr1 Cl1 165.59(3)
Cl4 Zr1 Cl3 170.22(3)
Cl6 Zr1 Cl3 94.59(3)
Cl5 Zr1 Cl3 85.76(3)
Cl1 Zr1 Cl3 80.91(3)
Cl4 Zr1 Cl2 86.22(3)
Cl6 Zr1 Cl2 170.83(3)
Cl5 Zr1 Cl2 93.55(3)
Cl1 Zr1 Cl2 79.74(3)
Cl3 Zr1 Cl2 84.22(2)
Cl4 Zr1 Rh1 121.57(2)
Cl6 Zr1 Rh1 126.31(2)
Cl5 Zr1 Rh1 115.53(2)
Cl1 Zr1 Rh1 50.904(19)
Cl3 Zr1 Rh1 49.338(17)
Cl2 Zr1 Rh1 47.023(17)
Zr1 Cl1 Rh1 79.56(2)
Rh1 Cl2 Zr1 82.02(2)
Rh1 Cl3 Zr1 80.75(2)
C20 P1 C27 113.02(13)
C20 P1 C22 106.97(13)
C27 P1 C22 109.04(13)
C20 P1 C25 105.77(13)
C27 P1 C25 109.56(14)
C22 P1 C25 112.50(14)
C7 P2 C5 108.77(13)
C7 P2 C2 106.86(13)
C5 P2 C2 105.10(14)
C7 P2 Rh1 101.40(10)
C5 P2 Rh1 115.59(10)
C2 P2 Rh1 118.51(10)
C13 N1 C14 121.1(2)
C13 N1 Rh1 121.72(18)
C14 N1 Rh1 117.04(17)
C2 C1 H1A 109.5
C2 C1 H1B 109.5
H1A C1 H1B 109.5
C2 C1 H1C 109.5
H1A C1 H1C 109.5
H1B C1 H1C 109.5
C1 C2 C3 109.6(3)
C1 C2 P2 114.9(2)
C3 C2 P2 113.6(2)
C1 C2 H2 106.0
C3 C2 H2 106.0
P2 C2 H2 106.0
C2 C3 H3A 109.5
C2 C3 H3B 109.5
H3A C3 H3B 109.5
C2 C3 H3C 109.5
H3A C3 H3C 109.5
H3B C3 H3C 109.5
C5 C4 H4A 109.5
C5 C4 H4B 109.5
H4A C4 H4B 109.5
C5 C4 H4C 109.5
H4A C4 H4C 109.5
H4B C4 H4C 109.5
C4 C5 C6 110.6(3)
C4 C5 P2 112.3(2)
C6 C5 P2 114.8(2)
C4 C5 H5 106.1
C6 C5 H5 106.1
P2 C5 H5 106.1
C5 C6 H6A 109.5
C5 C6 H6B 109.5
H6A C6 H6B 109.5
C5 C6 H6C 109.5
H6A C6 H6C 109.5
H6B C6 H6C 109.5
C8 C7 C13 120.6(2)
C8 C7 P2 125.3(2)
C13 C7 P2 114.0(2)
C9 C8 C7 121.8(3)
C9 C8 H8 119.1
C7 C8 H8 119.1
C8 C9 C11 117.1(3)
C8 C9 C10 122.4(3)
C11 C9 C10 120.5(3)
C9 C10 H10A 109.5
C9 C10 H10B 109.5
H10A C10 H10B 109.5
C9 C10 H10C 109.5
H10A C10 H10C 109.5
H10B C10 H10C 109.5
C12 C11 C9 122.9(3)
C12 C11 H11 118.6
C9 C11 H11 118.6
C11 C12 C13 120.2(3)
C11 C12 H12 119.9
C13 C12 H12 119.9
N1 C13 C7 119.0(2)
N1 C13 C12 123.7(3)
C7 C13 C12 117.3(3)
C15 C14 C20 119.3(3)
C15 C14 N1 122.3(2)
C20 C14 N1 118.4(2)
C16 C15 C14 120.0(3)
C16 C15 H15 120.0
C14 C15 H15 120.0
C15 C16 C17 121.8(3)
C15 C16 H16 119.1
C17 C16 H16 119.1
C19 C17 C16 118.2(3)
C19 C17 C18 121.0(3)
C16 C17 C18 120.8(3)
C17 C18 H18A 109.5
C17 C18 H18B 109.5
H18A C18 H18B 109.5
C17 C18 H18C 109.5
H18A C18 H18C 109.5
H18B C18 H18C 109.5
C17 C19 C20 120.5(3)
C17 C19 H19 119.7
C20 C19 H19 119.7
C14 C20 C19 120.2(2)
C14 C20 P1 116.2(2)
C19 C20 P1 123.5(2)
C22 C21 H21A 109.5
C22 C21 H21B 109.5
H21A C21 H21B 109.5
C22 C21 H21C 109.5
H21A C21 H21C 109.5
H21B C21 H21C 109.5
C23 C22 C21 110.8(3)
C23 C22 P1 112.0(2)
C21 C22 P1 110.5(2)
C23 C22 H22 107.8
C21 C22 H22 107.8
P1 C22 H22 107.8
C22 C23 H23A 109.5
C22 C23 H23B 109.5
H23A C23 H23B 109.5
C22 C23 H23C 109.5
H23A C23 H23C 109.5
H23B C23 H23C 109.5
C25 C24 H24A 109.5
C25 C24 H24B 109.5
H24A C24 H24B 109.5
C25 C24 H24C 109.5
H24A C24 H24C 109.5
H24B C24 H24C 109.5
C24 C25 C26 110.5(3)
C24 C25 P1 111.3(2)
C26 C25 P1 116.1(2)
C24 C25 H25 106.1
C26 C25 H25 106.1
P1 C25 H25 106.1
C25 C26 H26A 109.5
C25 C26 H26B 109.5
H26A C26 H26B 109.5
C25 C26 H26C 109.5
H26A C26 H26C 109.5
H26B C26 H26C 109.5
P1 C27 Rh1 114.49(14)
P1 C27 H27A 108.1(18)
Rh1 C27 H27A 113.9(18)
P1 C27 H27B 109(2)
Rh1 C27 H27B 102(2)
H27A C27 H27B 109(3)
Cl7 C28 Cl8 112.4(3)
Cl7 C28 H28A 109.1
Cl8 C28 H28A 109.1
Cl7 C28 H28B 109.1
Cl8 C28 H28B 109.1
H28A C28 H28B 107.8

loop_
_geom_bond_atom_site_label_1
_geom_bond_atom_site_label_2
_geom_bond_distance
Rh1 N1 1.998(2)
Rh1 C27 2.059(3)
Rh1 P2 2.2471(8)
Rh1 Cl2 2.4187(7)
Rh1 Cl3 2.5162(8)
Rh1 Cl1 2.5836(8)
Rh1 Zr1 3.2739(6)
Zr1 Cl4 2.3907(9)
Zr1 Cl6 2.3973(8)
Zr1 Cl5 2.4024(9)
Zr1 Cl1 2.5328(8)
Zr1 Cl3 2.5376(8)
Zr1 Cl2 2.5675(8)
P1 C20 1.801(3)
P1 C27 1.806(3)
P1 C22 1.834(3)
P1 C25 1.835(3)
P2 C7 1.792(3)
P2 C5 1.858(3)
P2 C2 1.861(3)
N1 C13 1.369(4)
N1 C14 1.420(3)
C1 C2 1.529(4)
C1 H1A 0.9600
C1 H1B 0.9600
C1 H1C 0.9600
C2 C3 1.535(4)
C2 H2 0.9800
C3 H3A 0.9600
C3 H3B 0.9600
C3 H3C 0.9600
C4 C5 1.526(4)
C4 H4A 0.9600
C4 H4B 0.9600
C4 H4C 0.9600
C5 C6 1.532(4)
C5 H5 0.9800
C6 H6A 0.9600
C6 H6B 0.9600
C6 H6C 0.9600
C7 C8 1.405(4)
C7 C13 1.410(4)
C8 C9 1.379(4)
C8 H8 0.9300
C9 C11 1.402(4)
C9 C10 1.512(4)
C10 H10A 0.9600
C10 H10B 0.9600
C10 H10C 0.9600
C11 C12 1.375(4)
C11 H11 0.9300
C12 C13 1.417(4)
C12 H12 0.9300
C14 C15 1.387(4)
C14 C20 1.402(4)
C15 C16 1.385(4)
C15 H15 0.9300
C16 C17 1.397(4)
C16 H16 0.9300
C17 C19 1.392(4)
C17 C18 1.512(4)
C18 H18A 0.9600
C18 H18B 0.9600
C18 H18C 0.9600
C19 C20 1.402(4)
C19 H19 0.9300
C21 C22 1.528(4)
C21 H21A 0.9600
C21 H21B 0.9600
C21 H21C 0.9600
C22 C23 1.525(4)
C22 H22 0.9800
C23 H23A 0.9600
C23 H23B 0.9600
C23 H23C 0.9600
C24 C25 1.530(4)
C24 H24A 0.9600
C24 H24B 0.9600
C24 H24C 0.9600
C25 C26 1.530(4)
C25 H25 0.9800
C26 H26A 0.9600
C26 H26B 0.9600
C26 H26C 0.9600
C27 H27A 0.94(3)
C27 H27B 0.88(3)
Cl7 C28 1.741(5)
Cl8 C28 1.750(5)
C28 H28A 0.9700
C28 H28B 0.9700

loop_
_geom_torsion_atom_site_label_1
_geom_torsion_atom_site_label_2
_geom_torsion_atom_site_label_3
_geom_torsion_atom_site_label_4
_geom_torsion
N1 Rh1 Zr1 Cl4 132.70(9)
C27 Rh1 Zr1 Cl4 15.15(10)
P2 Rh1 Zr1 Cl4 -114.21(4)
Cl2 Rh1 Zr1 Cl4 -47.29(3)
Cl3 Rh1 Zr1 Cl4 -175.52(3)
Cl1 Rh1 Zr1 Cl4 69.04(3)
N1 Rh1 Zr1 Cl6 8.19(9)
C27 Rh1 Zr1 Cl6 -109.36(10)
P2 Rh1 Zr1 Cl6 121.28(4)
Cl2 Rh1 Zr1 Cl6 -171.80(3)
Cl3 Rh1 Zr1 Cl6 59.97(4)
Cl1 Rh1 Zr1 Cl6 -55.48(4)
N1 Rh1 Zr1 Cl5 -110.57(9)
C27 Rh1 Zr1 Cl5 131.88(10)
P2 Rh1 Zr1 Cl5 2.51(3)
Cl2 Rh1 Zr1 Cl5 69.44(3)
Cl3 Rh1 Zr1 Cl5 -58.79(3)
Cl1 Rh1 Zr1 Cl5 -174.24(3)
N1 Rh1 Zr1 Cl1 63.66(9)
C27 Rh1 Zr1 Cl1 -53.88(10)
P2 Rh1 Zr1 Cl1 176.75(3)
Cl2 Rh1 Zr1 Cl1 -116.32(3)
Cl3 Rh1 Zr1 Cl1 115.45(3)
N1 Rh1 Zr1 Cl3 -51.78(9)
C27 Rh1 Zr1 Cl3 -169.33(10)
P2 Rh1 Zr1 Cl3 61.30(3)
Cl2 Rh1 Zr1 Cl3 128.23(3)
Cl1 Rh1 Zr1 Cl3 -115.45(3)
N1 Rh1 Zr1 Cl2 179.99(9)
C27 Rh1 Zr1 Cl2 62.44(10)
P2 Rh1 Zr1 Cl2 -66.92(3)
Cl3 Rh1 Zr1 Cl2 -128.23(3)
Cl1 Rh1 Zr1 Cl2 116.32(3)
Cl4 Zr1 Cl1 Rh1 -126.96(2)
Cl6 Zr1 Cl1 Rh1 138.39(3)
Cl5 Zr1 Cl1 Rh1 21.35(12)
Cl3 Zr1 Cl1 Rh1 43.92(2)
Cl2 Zr1 Cl1 Rh1 -41.79(2)
N1 Rh1 Cl1 Zr1 -134.09(7)
C27 Rh1 Cl1 Zr1 136.86(8)
Cl2 Rh1 Cl1 Zr1 44.73(2)
Cl3 Rh1 Cl1 Zr1 -44.49(2)
C27 Rh1 Cl2 Zr1 -131.38(9)
P2 Rh1 Cl2 Zr1 131.81(2)
Cl3 Rh1 Cl2 Zr1 36.97(2)
Cl1 Rh1 Cl2 Zr1 -43.58(2)
Cl4 Zr1 Cl2 Rh1 141.14(3)
Cl5 Zr1 Cl2 Rh1 -122.16(3)
Cl1 Zr1 Cl2 Rh1 44.98(2)
Cl3 Zr1 Cl2 Rh1 -36.79(2)
N1 Rh1 Cl3 Zr1 141.34(7)
C27 Rh1 Cl3 Zr1 50.9(4)
P2 Rh1 Cl3 Zr1 -134.98(2)
Cl2 Rh1 Cl3 Zr1 -37.63(2)
Cl1 Rh1 Cl3 Zr1 44.18(2)
Cl6 Zr1 Cl3 Rh1 -135.58(3)
Cl5 Zr1 Cl3 Rh1 129.29(3)
Cl1 Zr1 Cl3 Rh1 -45.21(2)
Cl2 Zr1 Cl3 Rh1 35.29(2)
N1 Rh1 P2 C7 3.55(11)
C27 Rh1 P2 C7 92.11(12)
Cl2 Rh1 P2 C7 -175.18(9)
Cl3 Rh1 P2 C7 -86.71(9)
Zr1 Rh1 P2 C7 -129.06(9)
N1 Rh1 P2 C5 -113.87(13)
C27 Rh1 P2 C5 -25.31(13)
Cl2 Rh1 P2 C5 67.40(11)
Cl3 Rh1 P2 C5 155.87(11)
Zr1 Rh1 P2 C5 113.51(11)
N1 Rh1 P2 C2 120.06(13)
C27 Rh1 P2 C2 -151.39(13)
Cl2 Rh1 P2 C2 -58.67(11)
Cl3 Rh1 P2 C2 29.80(11)
Zr1 Rh1 P2 C2 -12.56(12)
C27 Rh1 N1 C13 -101.5(2)
P2 Rh1 N1 C13 -4.9(2)
Cl3 Rh1 N1 C13 90.1(2)
Cl1 Rh1 N1 C13 170.5(2)
Zr1 Rh1 N1 C13 127.07(18)
C27 Rh1 N1 C14 73.5(2)
P2 Rh1 N1 C14 170.17(19)
Cl3 Rh1 N1 C14 -94.81(19)
Cl1 Rh1 N1 C14 -14.4(2)
Zr1 Rh1 N1 C14 -57.9(2)
C7 P2 C2 C1 157.2(2)
C5 P2 C2 C1 -87.3(2)
Rh1 P2 C2 C1 43.6(3)
C7 P2 C2 C3 29.8(3)
C5 P2 C2 C3 145.2(2)
Rh1 P2 C2 C3 -83.8(2)
C7 P2 C5 C4 178.2(2)
C2 P2 C5 C4 64.1(2)
Rh1 P2 C5 C4 -68.6(2)
C7 P2 C5 C6 50.7(3)
C2 P2 C5 C6 -63.5(3)
Rh1 P2 C5 C6 163.9(2)
C5 P2 C7 C8 -63.3(3)
C2 P2 C7 C8 49.7(3)
Rh1 P2 C7 C8 174.4(2)
C5 P2 C7 C13 119.6(2)
C2 P2 C7 C13 -127.4(2)
Rh1 P2 C7 C13 -2.7(2)
C13 C7 C8 C9 -1.5(4)
P2 C7 C8 C9 -178.5(2)
C7 C8 C9 C11 -1.3(4)
C7 C8 C9 C10 178.7(3)
C8 C9 C11 C12 1.9(4)
C10 C9 C11 C12 -178.1(3)
C9 C11 C12 C13 0.5(4)
C14 N1 C13 C7 -170.4(2)
Rh1 N1 C13 C7 4.5(3)
C14 N1 C13 C12 7.8(4)
Rh1 N1 C13 C12 -177.3(2)
C8 C7 C13 N1 -177.8(3)
P2 C7 C13 N1 -0.6(3)
C8 C7 C13 C12 3.8(4)
P2 C7 C13 C12 -178.9(2)
C11 C12 C13 N1 178.4(3)
C11 C12 C13 C7 -3.3(4)
C13 N1 C14 C15 -71.3(4)
Rh1 N1 C14 C15 113.6(3)
C13 N1 C14 C20 110.5(3)
Rh1 N1 C14 C20 -64.6(3)
C20 C14 C15 C16 -1.7(4)
N1 C14 C15 C16 -179.9(3)
C14 C15 C16 C17 0.9(4)
C15 C16 C17 C19 0.5(4)
C15 C16 C17 C18 -179.4(3)
C16 C17 C19 C20 -1.0(4)
C18 C17 C19 C20 178.9(3)
C15 C14 C20 C19 1.2(4)
N1 C14 C20 C19 179.5(2)
C15 C14 C20 P1 177.3(2)
N1 C14 C20 P1 -4.5(3)
C17 C19 C20 C14 0.2(4)
C17 C19 C20 P1 -175.6(2)
C27 P1 C20 C14 46.2(3)
C22 P1 C20 C14 166.2(2)
C25 P1 C20 C14 -73.7(2)
C27 P1 C20 C19 -137.9(2)
C22 P1 C20 C19 -17.9(3)
C25 P1 C20 C19 102.2(3)
C20 P1 C22 C23 171.5(2)
C27 P1 C22 C23 -66.0(3)
C25 P1 C22 C23 55.8(3)
C20 P1 C22 C21 -64.5(2)
C27 P1 C22 C21 58.0(2)
C25 P1 C22 C21 179.8(2)
C20 P1 C25 C24 -52.0(3)
C27 P1 C25 C24 -174.1(2)
C22 P1 C25 C24 64.4(3)
C20 P1 C25 C26 -179.6(2)
C27 P1 C25 C26 58.3(3)
C22 P1 C25 C26 -63.2(3)
C20 P1 C27 Rh1 -21.1(2)
C22 P1 C27 Rh1 -139.95(15)
C25 P1 C27 Rh1 96.53(17)
N1 Rh1 C27 P1 -23.13(16)
P2 Rh1 C27 P1 -106.65(15)
Cl2 Rh1 C27 P1 155.58(15)
Cl3 Rh1 C27 P1 67.5(5)
Cl1 Rh1 C27 P1 74.09(15)
Zr1 Rh1 C27 P1 112.04(14)
